data_4001907
loop_
_publ_author_name
'Pinus, Ilya'
'Catti, Michele'
'Ruffo, Riccardo'
'Salamone, Matteo M.'
'Mari, Claudio M.'

_publ_section_title
;
 Neutron Diffraction and Electrochemical Study of
 FeNb11O29/Li11FeNb11O29for Lithium Battery Anode Applications
;
_journal_issue 6
_journal_name_full 'Chemistry of Materials'
_journal_page_first 2203
_journal_paper_doi 10.1021/cm500442j
_journal_volume 26
_journal_year 2014
_chemical_formula_sum 'Fe Li11 Nb11 O29'
_chemical_formula_weight 1618.28
_chemical_name_systematic ' ?'
_space_group_IT_number 63
_symmetry_cell_setting orthorhombic
_symmetry_space_group_name_Hall '-A 2a 2a'
_symmetry_space_group_name_H-M 'A m m a'
_audit_creation_date 2014-02-05T18:38
_audit_creation_method 'from EXP file using GSAS2CIF'
_audit_update_record ' 2014-02-05T18:38  Initial CIF as created by GSAS2CIF'
_cell_angle_alpha 90.0
_cell_angle_beta 90.0
_cell_angle_gamma 90.0
_cell_formula_units_Z 4
_cell_length_a 28.4036(4)
_cell_length_b 4.08447(8)
_cell_length_c 20.70671(19)
_cell_volume 2402.26(6)
_computing_structure_refinement GSAS
_diffrn_radiation_probe neutron
_exptl_absorpt_correction_T_max 0.70087
_exptl_absorpt_correction_T_min 0.28981
_exptl_absorpt_process_details
;   GSAS Absorption/surface roughness correction: function number 0
 Debye-Scherrer absorption correction
Term (= MU.r/wave) =     0.17827    
Correction is not refined.
;
_pd_block_id 2014-02-05T18:38|LI11FENB11O29_FINALE|y|y
_pd_calc_method 'Rietveld Refinement'
_pd_instr_location ' ?'
_pd_meas_2theta_fixed 168.33
_pd_meas_number_of_points 4680
_pd_phase_name 'from C:/Pinus/neutrons/686-FeNb11O29-neutrons/DISORDERED.cif'
_pd_proc_info_datetime 2014-02-05T18:38:35
_pd_proc_info_excluded_regions ' ?'
_pd_proc_ls_background_function
;   GSAS Background function number 1 with  6 terms.
 Shifted Chebyshev function of 1st kind
      1:    1.00459     2:   9.754930E-02 3:  -8.477080E-02 4:  -3.705600E-02
      5:  -6.172950E-02 6:  -5.634690E-03
;
_pd_proc_ls_peak_cutoff 0.00050
_pd_proc_ls_profile_function
;
 TOF Profile function number 4 with  18 terms
 Profile coefficients for exponential pseudovoigt
  convolution Von Dreele, 1990 (unpublished)
 Microstrain broadening by P.W. Stephens,  (1999). J. Appl. Cryst.,32,281-289.
 Peak tails are ignored  where the intensity is below 0.0005 times the peak
   Aniso. broadening axis   0.0   1.0   0.0
;
_pd_proc_ls_prof_R_factor 0.0315
_pd_proc_ls_prof_wR_expected 0.0142
_pd_proc_ls_prof_wR_factor 0.0314
_pd_proc_number_of_points 4680
_pd_spec_mounting ' ?'
_refine_ls_goodness_of_fit_all 2.23
_refine_ls_matrix_type full
_refine_ls_number_parameters 89
_refine_ls_number_restraints 12
_refine_ls_R_Fsqd_factor 0.09172
_refine_ls_shift/su_max 0.08
_refine_ls_shift/su_mean 0.02
_reflns_d_resolution_high 0.649
_reflns_d_resolution_low 2.629
_reflns_limit_h_max 44
_reflns_limit_h_min 0
_reflns_limit_k_max 6
_reflns_limit_k_min 0
_reflns_limit_l_max 32
_reflns_limit_l_min 0
_reflns_number_total 2566
_cod_data_source_file cm500442j_si_001.cif
_cod_data_source_block LI11FENB11O29
_cod_depositor_comments
;
The following automatic conversions were performed:

'_geom_bond_publ_flag' value 'N' changed to 'n' according to
/usr/data/users/saulius/crontab/automatic-downloads/current/ACS/lib/dictionaries/cif_core.dic
dictionary named 'cif_core.dic' version 2.4.2 from 2011-04-26 (443
times).

Automatic conversion script
Id: cif_fix_values 2281 2013-09-26 08:29:07Z andrius 
;
_cod_original_formula_sum 'Fe1.00 Li11 Nb11.00 O29'
_cod_database_code 4001907
_gsas_exptl_extinct_corr_t_min 1.00000
_gsas_exptl_extinct_corr_t_max 1.00000

loop_
_symmetry_equiv_pos_site_id
_symmetry_equiv_pos_as_xyz
1 +x,+y,+z
2 -x+1/2,+y,+z
3 +x,-y,+z
4 -x+1/2,-y,+z
-1 -x,-y,-z
-2 +x+1/2,-y,-z
-3 -x,+y,-z
-4 +x+1/2,+y,-z
101 +x,+y+1/2,+z+1/2
102 -x+1/2,+y+1/2,+z+1/2
103 +x,-y+1/2,+z+1/2
104 -x+1/2,-y+1/2,+z+1/2
-101 -x,-y+1/2,-z+1/2
-102 +x+1/2,-y+1/2,-z+1/2
-103 -x,+y+1/2,-z+1/2
-104 +x+1/2,+y+1/2,-z+1/2

loop_
_atom_site_type_symbol
_atom_site_label
_atom_site_fract_x
_atom_site_fract_y
_atom_site_fract_z
_atom_site_occupancy
_atom_site_thermal_displace_type
_atom_site_U_iso_or_equiv
_atom_site_symmetry_multiplicity
Nb Nb1 0.03842(34) 0.0 0.0495(4) 0.917 Uiso 0.0041(15) 8
Nb Nb2 0.0421(5) 0.0 0.6591(7) 0.917 Uiso 0.042(4) 8
Nb Nb3 0.0346(6) 0.0 0.8577(7) 0.917 Uiso 0.046(4) 8
Nb Nb4 0.1754(7) 0.0 0.0408(6) 0.917 Uiso 0.053(4) 8
Nb Nb5 0.1779(4) 0.0 0.66252(34) 0.917 Uiso 0.0046(15) 8
Nb Nb6 0.1817(5) 0.0 0.8555(7) 0.917 Uiso 0.0277(25) 8
O O1 0.25 0.0 0.0540(7) 1.0 Uiso 0.001 4
O O2 0.25 0.0 0.6467(9) 1.0 Uiso 0.0114(31) 4
O O3 0.25 0.0 0.8449(13) 1.0 Uiso 0.042(7) 4
O O4 0.0382(4) 0.0 0.5463(5) 1.0 Uiso 0.0027(20) 8
O O5 0.0360(5) 0.0 0.1460(6) 1.0 Uiso 0.0137(26) 8
O O6 0.0350(5) 0.0 0.7537(6) 1.0 Uiso 0.0114(23) 8
O O7 0.0391(5) 0.0 0.3478(7) 1.0 Uiso 0.0198(33) 8
O O8 0.0364(5) 0.0 0.9512(6) 1.0 Uiso 0.0079(25) 8
O O9 0.1099(4) 0.0 0.0426(5) 1.0 Uiso 0.0022(20) 8
O O10 0.1116(5) 0.0 0.6587(7) 1.0 Uiso 0.0255(30) 8
O O11 0.1087(6) 0.0 0.8477(8) 1.0 Uiso 0.0282(32) 8
O O12 0.1810(6) 0.0 0.5489(7) 1.0 Uiso 0.0177(28) 8
O O13 0.1810(5) 0.0 0.1496(7) 1.0 Uiso 0.0162(27) 8
O O14 0.1819(8) 0.0 0.7503(8) 1.0 Uiso 0.038(4) 8
O O15 0.1794(6) 0.0 0.3571(6) 1.0 Uiso 0.0203(28) 8
O O16 0.1838(6) 0.0 0.9485(6) 1.0 Uiso 0.0200(32) 8
Fe Fe1 0.03842(34) 0.0 0.0495(4) 0.083 Uiso 0.0041(15) 8
Fe Fe2 0.0421(5) 0.0 0.6591(7) 0.083 Uiso 0.042(4) 8
Fe Fe3 0.0346(6) 0.0 0.8577(7) 0.083 Uiso 0.046(4) 8
Fe Fe4 0.1754(7) 0.0 0.0408(6) 0.083 Uiso 0.053(4) 8
Fe Fe5 0.1779(4) 0.0 0.66252(34) 0.083 Uiso 0.0046(15) 8
Fe Fe6 0.1817(5) 0.0 0.8555(7) 0.083 Uiso 0.0277(25) 8
Li Li5 0.1190(12) 0.0 0.3254(15) 1.0 Uiso 0.016(7) 8
Li Li2 0.25 0.5 0.4366(20) 1.0 Uiso 0.007(9) 4
Li Li3 0.25 0.0 0.353(4) 1.0 Uiso 0.025(14) 4
Li Li4 0.0549(9) 0.0 0.4331(11) 1.0 Uiso 0.001 8
Li Li1 0.25 0.5 0.040(7) 1.0 Uiso 0.10(4) 4
Li Li6 0.0227(24) 0.0 0.239(4) 1.0 Uiso 0.082(23) 8
Li Li7 0.1199(12) 0.0 0.1490(20) 1.0 Uiso 0.020(8) 8

loop_
_atom_type_symbol
_atom_type_number_in_cell
_atom_type_scat_length_neutron
_atom_type_scat_source
Nb 44.016 0.7054 International_Tables_Vol_C
O 116.0 0.5803 International_Tables_Vol_C
Fe 3.984 0.9450 International_Tables_Vol_C
Li 44.0 -0.1900 International_Tables_Vol_C

loop_
_geom_bond_atom_site_label_1
_geom_bond_atom_site_label_2
_geom_bond_distance
_geom_bond_site_symmetry_2
_geom_bond_publ_flag
Nb1 Nb1 2.995(18) -1_555 n
Nb1 Nb3 2.827(17) -1_556 n
Nb1 O4 2.0433(5) 101_544 n
Nb1 O4 2.0433(5) 101_554 n
Nb1 O5 2.000(16) 1_555 n
Nb1 O8 2.037(15) 1_554 n
Nb1 O8 2.124(19) -1_556 n
Nb1 O9 2.035(17) 1_555 n
Nb1 Fe1 2.995(18) -1_555 n
Nb1 Fe3 2.827(17) -1_556 n
Nb2 O4 2.339(16) 1_555 n
Nb2 O5 2.0675(28) 101_545 n
Nb2 O5 2.0675(28) 101_555 n
Nb2 O6 1.969(19) 1_555 n
Nb2 O7 2.311(21) -1_556 n
Nb2 O10 1.972(21) 1_555 n
Nb2 Li6 2.81(8) -1_556 n
Nb2 Li6 2.68(5) 101_545 n
Nb2 Li6 2.68(5) 101_555 n
Nb3 Nb1 2.827(17) -1_556 n
Nb3 O5 2.006(26) -1_556 n
Nb3 O6 2.153(17) 1_555 n
Nb3 O7 2.0564(27) 101_545 n
Nb3 O7 2.0564(27) 101_555 n
Nb3 O8 1.937(17) 1_555 n
Nb3 O11 2.116(28) 1_555 n
Nb3 Fe1 2.827(17) -1_556 n
Nb3 Li4 2.635(17) 101_545 n
Nb3 Li4 2.635(17) 101_555 n
Nb3 Li6 2.57(7) -1_556 n
Nb4 O1 2.136(20) 1_555 n
Nb4 O9 1.861(25) 1_555 n
Nb4 O12 2.0553(27) 101_544 n
Nb4 O12 2.0553(27) 101_554 n
Nb4 O13 2.259(19) 1_555 n
Nb4 O16 1.926(19) 1_554 n
Nb4 Li1 2.943(15) 1_545 n
Nb4 Li1 2.943(15) 1_555 n
Nb4 Li7 2.74(4) 1_555 n
Nb5 O2 2.074(10) 1_555 n
Nb5 O10 1.886(17) 1_555 n
Nb5 O12 2.354(15) 1_555 n
Nb5 O13 2.0616(21) 101_545 n
Nb5 O13 2.0616(21) 101_555 n
Nb5 O14 1.821(17) 1_555 n
Nb5 Li7 2.638(21) 101_545 n
Nb5 Li7 2.638(21) 101_555 n
Nb6 O3 1.951(16) 1_555 n
Nb6 O11 2.081(26) 1_555 n
Nb6 O14 2.179(21) 1_555 n
Nb6 O15 2.0436(7) 101_545 n
Nb6 O15 2.0436(7) 101_555 n
Nb6 O16 1.926(16) 1_555 n
Nb6 Li5 2.782(24) 101_545 n
Nb6 Li5 2.782(24) 101_555 n
Nb6 Li2 2.565(31) 101_545 n
Nb6 Li3 2.816(11) 101_545 n
Nb6 Li3 2.816(11) 101_555 n
O1 Nb4 2.136(20) 1_555 n
O1 Nb4 2.136(20) 2_555 n
O1 O2 2.802(15) 101_544 n
O1 O2 2.802(15) 101_554 n
O1 O12 2.833(12) 101_544 n
O1 O12 2.833(12) 101_554 n
O1 O12 2.833(12) 102_544 n
O1 O12 2.833(12) 102_554 n
O1 O13 2.784(18) 1_555 n
O1 O13 2.784(18) 2_555 n
O1 O16 2.884(19) 1_554 n
O1 O16 2.884(19) 2_554 n
O1 Fe4 2.136(20) 1_555 n
O1 Fe4 2.136(20) 2_555 n
O1 Li2 2.43(4) 101_544 n
O1 Li1 2.063(20) 1_545 n
O1 Li1 2.063(20) 1_555 n
O2 Nb5 2.074(10) 1_555 n
O2 Nb5 2.074(10) 2_555 n
O2 O1 2.802(15) 101_545 n
O2 O1 2.802(15) 101_555 n
O2 O12 2.818(22) 1_555 n
O2 O12 2.818(22) 2_555 n
O2 O13 2.830(10) 101_545 n
O2 O13 2.830(10) 101_555 n
O2 O13 2.830(10) 102_545 n
O2 O13 2.830(10) 102_555 n
O2 O14 2.890(25) 1_555 n
O2 O14 2.890(25) 2_555 n
O2 Fe5 2.074(10) 1_555 n
O2 Fe5 2.074(10) 2_555 n
O2 Li1 2.21(14) 101_545 n
O3 Nb6 1.951(16) 1_555 n
O3 Nb6 1.951(16) 2_555 n
O3 O14 2.754(26) 1_555 n
O3 O14 2.754(26) 2_555 n
O3 O15 2.873(12) 101_545 n
O3 O15 2.873(12) 101_555 n
O3 O15 2.873(12) 102_545 n
O3 O15 2.873(12) 102_555 n
O3 O16 2.852(26) 1_555 n
O3 O16 2.852(26) 2_555 n
O3 Fe6 1.951(16) 1_555 n
O3 Fe6 1.951(16) 2_555 n
O3 Li2 1.90(5) 101_545 n
O3 Li3 2.049(8) 101_545 n
O3 Li3 2.049(8) 101_555 n
O4 Nb1 2.0433(5) 101_545 n
O4 Nb1 2.0433(5) 101_555 n
O4 Nb2 2.339(16) 1_555 n
O4 O4 2.896(22) -1_556 n
O4 O5 2.905(12) 101_545 n
O4 O5 2.905(12) 101_555 n
O4 O8 2.838(11) 101_544 n
O4 O8 2.838(11) 101_554 n
O4 O8 2.943(13) -101_535 n
O4 O8 2.943(13) -101_545 n
O4 O9 2.885(12) 101_545 n
O4 O9 2.885(12) 101_555 n
O4 Fe1 2.0433(5) 101_545 n
O4 Fe1 2.0433(5) 101_555 n
O4 Fe2 2.339(16) 1_555 n
O4 Li4 2.391(26) 1_555 n
O4 Li4 2.677(30) -1_556 n
O5 Nb1 2.000(16) 1_555 n
O5 Nb2 2.0675(28) 101_544 n
O5 Nb2 2.0675(28) 101_554 n
O5 Nb3 2.006(26) -1_556 n
O5 O4 2.905(12) 101_544 n
O5 O4 2.905(12) 101_554 n
O5 O6 2.894(19) -1_556 n
O5 O7 2.955(15) -101_534 n
O5 O7 2.955(15) -101_544 n
O5 O8 2.877(15) -1_556 n
O5 O9 2.999(18) 1_555 n
O5 O10 2.974(13) 101_544 n
O5 O10 2.974(13) 101_554 n
O5 Fe1 2.000(16) 1_555 n
O5 Fe2 2.0675(28) 101_544 n
O5 Fe2 2.0675(28) 101_554 n
O5 Fe3 2.006(26) -1_556 n
O5 Li6 1.95(8) 1_555 n
O5 Li7 2.38(4) 1_555 n
O6 Nb2 1.969(19) 1_555 n
O6 Nb3 2.153(17) 1_555 n
O6 O5 2.894(19) -1_556 n
O6 O6 2.854(20) -101_535 n
O6 O6 2.854(20) -101_545 n
O6 O7 2.974(20) -1_556 n
O6 O7 2.825(13) 101_545 n
O6 O7 2.825(13) 101_555 n
O6 O10 2.933(18) 1_555 n
O6 O11 2.858(23) 1_555 n
O6 Fe2 1.969(19) 1_555 n
O6 Fe3 2.153(17) 1_555 n
O6 Li6 1.65(7) -1_556 n
O6 Li6 2.095(16) 101_545 n
O6 Li6 2.095(16) 101_555 n
O7 Nb2 2.311(21) -1_556 n
O7 Nb3 2.0564(27) 101_544 n
O7 Nb3 2.0564(27) 101_554 n
O7 O5 2.955(15) -101_534 n
O7 O5 2.955(15) -101_544 n
O7 O6 2.974(20) -1_556 n
O7 O6 2.825(13) 101_544 n
O7 O6 2.825(13) 101_554 n
O7 O8 2.960(13) 101_544 n
O7 O8 2.960(13) 101_554 n
O7 O11 2.843(15) 101_544 n
O7 O11 2.843(15) 101_554 n
O7 Fe2 2.311(21) -1_556 n
O7 Fe3 2.0564(27) 101_544 n
O7 Fe3 2.0564(27) 101_554 n
O7 Li5 2.317(33) 1_555 n
O7 Li4 1.823(24) 1_555 n
O7 Li6 2.31(8) 1_555 n
O8 Nb1 2.037(15) 1_556 n
O8 Nb1 2.124(19) -1_556 n
O8 Nb3 1.937(17) 1_555 n
O8 O4 2.838(11) 101_545 n
O8 O4 2.838(11) 101_555 n
O8 O4 2.943(13) -101_535 n
O8 O4 2.943(13) -101_545 n
O8 O5 2.877(15) -1_556 n
O8 O7 2.960(13) 101_545 n
O8 O7 2.960(13) 101_555 n
O8 O8 2.891(24) -1_557 n
O8 O9 2.819(16) 1_556 n
O8 O11 2.968(19) 1_555 n
O8 Fe1 2.037(15) 1_556 n
O8 Fe1 2.124(19) -1_556 n
O8 Fe3 1.937(17) 1_555 n
O8 Li4 2.142(9) 101_545 n
O8 Li4 2.142(9) 101_555 n
O9 Nb1 2.035(17) 1_555 n
O9 Nb4 1.861(25) 1_555 n
O9 O4 2.885(12) 101_544 n
O9 O4 2.885(12) 101_554 n
O9 O5 2.999(18) 1_555 n
O9 O8 2.819(16) 1_554 n
O9 O12 2.875(17) 101_544 n
O9 O12 2.875(17) 101_554 n
O9 O13 2.999(16) 1_555 n
O9 O16 2.864(20) 1_554 n
O9 Fe1 2.035(17) 1_555 n
O9 Fe4 1.861(25) 1_555 n
O9 Li7 2.22(4) 1_555 n
O10 Nb2 1.972(21) 1_555 n
O10 Nb5 1.886(17) 1_555 n
O10 O5 2.974(13) 101_545 n
O10 O5 2.974(13) 101_555 n
O10 O6 2.933(18) 1_555 n
O10 O13 2.846(14) 101_545 n
O10 O13 2.846(14) 101_555 n
O10 O14 2.754(25) 1_555 n
O10 Fe2 1.972(21) 1_555 n
O10 Fe5 1.886(17) 1_555 n
O10 Li7 2.066(6) 101_545 n
O10 Li7 2.066(6) 101_555 n
O11 Nb3 2.116(28) 1_555 n
O11 Nb6 2.081(26) 1_555 n
O11 O6 2.858(23) 1_555 n
O11 O7 2.843(15) 101_545 n
O11 O7 2.843(15) 101_555 n
O11 O8 2.968(19) 1_555 n
O11 O14 2.896(27) 1_555 n
O11 O15 2.871(19) 101_545 n
O11 O15 2.871(19) 101_555 n
O11 O16 2.984(23) 1_555 n
O11 Fe3 2.116(28) 1_555 n
O11 Fe6 2.081(26) 1_555 n
O11 Li5 2.114(9) 101_545 n
O11 Li5 2.114(9) 101_555 n
O12 Nb4 2.0553(27) 101_545 n
O12 Nb4 2.0553(27) 101_555 n
O12 Nb5 2.354(15) 1_555 n
O12 O1 2.833(12) 101_545 n
O12 O1 2.833(12) 101_555 n
O12 O2 2.818(22) 1_555 n
O12 O9 2.875(17) 101_545 n
O12 O9 2.875(17) 101_555 n
O12 O13 2.918(14) 101_545 n
O12 O13 2.918(14) 101_555 n
O12 O16 2.916(14) 101_544 n
O12 O16 2.916(14) 101_554 n
O12 Fe4 2.0553(27) 101_545 n
O12 Fe4 2.0553(27) 101_555 n
O12 Fe5 2.354(15) 1_555 n
O12 Li1 1.969(22) 101_545 n
O13 Nb4 2.259(19) 1_555 n
O13 Nb5 2.0616(21) 101_544 n
O13 Nb5 2.0616(21) 101_554 n
O13 O1 2.784(18) 1_555 n
O13 O2 2.830(10) 101_544 n
O13 O2 2.830(10) 101_554 n
O13 O9 2.999(16) 1_555 n
O13 O10 2.846(14) 101_544 n
O13 O10 2.846(14) 101_554 n
O13 O12 2.918(14) 101_544 n
O13 O12 2.918(14) 101_554 n
O13 O14 2.919(15) 101_544 n
O13 O14 2.919(15) 101_554 n
O13 Fe4 2.259(19) 1_555 n
O13 Fe5 2.0616(21) 101_544 n
O13 Fe5 2.0616(21) 101_554 n
O13 Li7 1.74(4) 1_555 n
O14 Nb5 1.821(17) 1_555 n
O14 Nb6 2.179(21) 1_555 n
O14 O2 2.890(25) 1_555 n
O14 O3 2.754(26) 1_555 n
O14 O10 2.754(25) 1_555 n
O14 O11 2.896(27) 1_555 n
O14 O13 2.919(15) 101_545 n
O14 O13 2.919(15) 101_555 n
O14 Fe5 1.821(17) 1_555 n
O14 Fe6 2.179(21) 1_555 n
O15 Nb6 2.0436(7) 101_544 n
O15 Nb6 2.0436(7) 101_554 n
O15 O3 2.873(12) 101_544 n
O15 O3 2.873(12) 101_554 n
O15 O11 2.871(19) 101_544 n
O15 O11 2.871(19) 101_554 n
O15 O16 2.786(11) 101_544 n
O15 O16 2.786(11) 101_554 n
O15 Fe6 2.0436(7) 101_544 n
O15 Fe6 2.0436(7) 101_554 n
O15 Li5 1.84(4) 1_555 n
O15 Li3 2.007(16) 1_555 n
O16 Nb4 1.926(19) 1_556 n
O16 Nb6 1.926(16) 1_555 n
O16 O1 2.884(19) 1_556 n
O16 O3 2.852(26) 1_555 n
O16 O9 2.864(20) 1_556 n
O16 O11 2.984(23) 1_555 n
O16 O12 2.916(14) 101_545 n
O16 O12 2.916(14) 101_555 n
O16 O15 2.786(11) 101_545 n
O16 O15 2.786(11) 101_555 n
O16 Fe4 1.926(19) 1_556 n
O16 Fe6 1.926(16) 1_555 n
O16 Li2 1.897(18) 101_545 n
Fe1 Nb1 2.995(18) -1_555 n
Fe1 Nb3 2.827(17) -1_556 n
Fe1 O4 2.0433(5) 101_544 n
Fe1 O4 2.0433(5) 101_554 n
Fe1 O5 2.000(16) 1_555 n
Fe1 O8 2.037(15) 1_554 n
Fe1 O8 2.124(19) -1_556 n
Fe1 O9 2.035(17) 1_555 n
Fe1 Fe1 2.995(18) -1_555 n
Fe1 Fe3 2.827(17) -1_556 n
Fe2 O4 2.339(16) 1_555 n
Fe2 O5 2.0675(28) 101_545 n
Fe2 O5 2.0675(28) 101_555 n
Fe2 O6 1.969(19) 1_555 n
Fe2 O7 2.311(21) -1_556 n
Fe2 O10 1.972(21) 1_555 n
Fe2 Li6 2.81(8) -1_556 n
Fe2 Li6 2.68(5) 101_545 n
Fe2 Li6 2.68(5) 101_555 n
Fe3 Nb1 2.827(17) -1_556 n
Fe3 O5 2.006(26) -1_556 n
Fe3 O6 2.153(17) 1_555 n
Fe3 O7 2.0564(27) 101_545 n
Fe3 O7 2.0564(27) 101_555 n
Fe3 O8 1.937(17) 1_555 n
Fe3 O11 2.116(28) 1_555 n
Fe3 Fe1 2.827(17) -1_556 n
Fe3 Li4 2.635(17) 101_545 n
Fe3 Li4 2.635(17) 101_555 n
Fe3 Li6 2.57(7) -1_556 n
Fe4 O1 2.136(20) 1_555 n
Fe4 O9 1.861(25) 1_555 n
Fe4 O12 2.0553(27) 101_544 n
Fe4 O12 2.0553(27) 101_554 n
Fe4 O13 2.259(19) 1_555 n
Fe4 O16 1.926(19) 1_554 n
Fe4 Li1 2.943(15) 1_545 n
Fe4 Li1 2.943(15) 1_555 n
Fe4 Li7 2.74(4) 1_555 n
Fe5 O2 2.074(10) 1_555 n
Fe5 O10 1.886(17) 1_555 n
Fe5 O12 2.354(15) 1_555 n
Fe5 O13 2.0616(21) 101_545 n
Fe5 O13 2.0616(21) 101_555 n
Fe5 O14 1.821(17) 1_555 n
Fe5 Li7 2.638(21) 101_545 n
Fe5 Li7 2.638(21) 101_555 n
Fe6 O3 1.951(16) 1_555 n
Fe6 O11 2.081(26) 1_555 n
Fe6 O14 2.179(21) 1_555 n
Fe6 O15 2.0436(7) 101_545 n
Fe6 O15 2.0436(7) 101_555 n
Fe6 O16 1.926(16) 1_555 n
Fe6 Li5 2.782(24) 101_545 n
Fe6 Li5 2.782(24) 101_555 n
Fe6 Li2 2.565(31) 101_545 n
Fe6 Li3 2.816(11) 101_545 n
Fe6 Li3 2.816(11) 101_555 n
Li5 Nb6 2.782(24) 101_544 n
Li5 Nb6 2.782(24) 101_554 n
Li5 O7 2.317(33) 1_555 n
Li5 O11 2.114(9) 101_544 n
Li5 O11 2.114(9) 101_554 n
Li5 O15 1.84(4) 1_555 n
Li5 Fe6 2.782(24) 101_544 n
Li5 Fe6 2.782(24) 101_554 n
Li5 Li4 2.88(4) 1_555 n
Li2 Nb6 2.565(31) 101_554 n
Li2 Nb6 2.565(31) 102_554 n
Li2 O1 2.43(4) 101_555 n
Li2 O3 1.90(5) 101_554 n
Li2 O16 1.897(18) 101_554 n
Li2 O16 1.897(18) 102_554 n
Li2 Fe6 2.565(31) 101_554 n
Li2 Fe6 2.565(31) 102_554 n
Li2 Li3 2.68(5) 1_555 n
Li2 Li3 2.68(5) 1_565 n
Li2 Li1 2.96(11) 101_545 n
Li2 Li1 2.96(11) 101_555 n
Li3 Nb6 2.816(11) 101_544 n
Li3 Nb6 2.816(11) 101_554 n
Li3 Nb6 2.816(11) 102_544 n
Li3 Nb6 2.816(11) 102_554 n
Li3 O3 2.049(8) 101_544 n
Li3 O3 2.049(8) 101_554 n
Li3 O15 2.007(16) 1_555 n
Li3 O15 2.007(16) 2_555 n
Li3 Fe6 2.816(11) 101_544 n
Li3 Fe6 2.816(11) 101_554 n
Li3 Fe6 2.816(11) 102_544 n
Li3 Fe6 2.816(11) 102_554 n
Li3 Li2 2.68(5) 1_545 n
Li3 Li2 2.68(5) 1_555 n
Li4 Nb3 2.635(17) 101_544 n
Li4 Nb3 2.635(17) 101_554 n
Li4 O4 2.391(26) 1_555 n
Li4 O4 2.677(30) -1_556 n
Li4 O7 1.823(24) 1_555 n
Li4 O8 2.142(9) 101_544 n
Li4 O8 2.142(9) 101_554 n
Li4 Fe3 2.635(17) 101_544 n
Li4 Fe3 2.635(17) 101_554 n
Li4 Li5 2.88(4) 1_555 n
Li1 Nb4 2.943(15) 1_555 n
Li1 Nb4 2.943(15) 1_565 n
Li1 Nb4 2.943(15) 2_555 n
Li1 Nb4 2.943(15) 2_565 n
Li1 O1 2.063(20) 1_555 n
Li1 O1 2.063(20) 1_565 n
Li1 O2 2.21(14) 101_554 n
Li1 O12 1.969(22) 101_554 n
Li1 O12 1.969(22) 102_554 n
Li1 Fe4 2.943(15) 1_555 n
Li1 Fe4 2.943(15) 1_565 n
Li1 Fe4 2.943(15) 2_555 n
Li1 Fe4 2.943(15) 2_565 n
Li1 Li2 2.96(11) 101_544 n
Li1 Li2 2.96(11) 101_554 n
Li6 Nb2 2.81(8) -1_556 n
Li6 Nb2 2.68(5) 101_544 n
Li6 Nb2 2.68(5) 101_554 n
Li6 Nb3 2.57(7) -1_556 n
Li6 O5 1.95(8) 1_555 n
Li6 O6 1.65(7) -1_556 n
Li6 O6 2.095(16) 101_544 n
Li6 O6 2.095(16) 101_554 n
Li6 O7 2.31(8) 1_555 n
Li6 Fe2 2.81(8) -1_556 n
Li6 Fe2 2.68(5) 101_544 n
Li6 Fe2 2.68(5) 101_554 n
Li6 Fe3 2.57(7) -1_556 n
Li6 Li6 2.46(8) -101_534 n
Li6 Li6 2.46(8) -101_544 n
Li7 Nb4 2.74(4) 1_555 n
Li7 Nb5 2.638(21) 101_544 n
Li7 Nb5 2.638(21) 101_554 n
Li7 O5 2.38(4) 1_555 n
Li7 O9 2.22(4) 1_555 n
Li7 O10 2.066(6) 101_544 n
Li7 O10 2.066(6) 101_554 n
Li7 O13 1.74(4) 1_555 n
Li7 Fe4 2.74(4) 1_555 n
Li7 Fe5 2.638(21) 101_544 n
Li7 Fe5 2.638(21) 101_554 n
